data_4033407
loop_
_publ_author_name
'Ilie, Adriana'
'Harms, Klaus'
'Reetz, Manfred T.'

_publ_section_title
;
 P450-Catalyzed Regio- and Stereoselective Oxidative Hydroxylation of
 6-Iodotetralone: Preparative-Scale Synthesis of a Key Intermediate for
 Pd-Catalyzed Transformations.
;
_journal_issue 14
_journal_name_full 'The Journal of organic chemistry'
_journal_page_first 7504
_journal_page_last 7508
_journal_paper_doi 10.1021/acs.joc.7b02878
_journal_volume 83
_journal_year 2018
_chemical_formula_moiety 'C10 H9 I O'
_chemical_formula_sum 'C10 H9 I O'
_chemical_formula_weight 272.07
_chemical_name_common Ilie75
_space_group_crystal_system monoclinic
_space_group_IT_number 15
_space_group_name_Hall '-C 2yc'
_space_group_name_H-M_alt 'C 1 2/c 1'
_symmetry_space_group_name_Hall '-C 2yc'
_symmetry_space_group_name_H-M 'C 1 2/c 1'
_atom_sites_solution_hydrogens geom
_atom_sites_solution_primary direct
_atom_sites_solution_secondary difmap
_audit_creation_method SHELXL-2014/7
_cell_angle_alpha 90
_cell_angle_beta 103.0680(10)
_cell_angle_gamma 90
_cell_formula_units_Z 8
_cell_length_a 19.0529(9)
_cell_length_b 6.5875(3)
_cell_length_c 15.1398(8)
_cell_measurement_reflns_used 9994
_cell_measurement_temperature 100(2)
_cell_measurement_theta_max 27.5083
_cell_measurement_theta_min 2.7623
_cell_volume 1851.00(16)
_computing_cell_refinement 'BRUKER SAINT'
_computing_data_collection 'BRUKER APEX2 2014.9-0'
_computing_data_reduction 'SAINT V8.34A (Bruker AXS Inc., 2013)'
_computing_molecular_graphics 'DIAMOND (Crystal Impact)'
_computing_structure_refinement 'SHELXL-2014/7 (Sheldrick, 2014)'
_computing_structure_solution 'XT V2014/1 (Bruker AXS Inc., 2014)'
_diffrn_ambient_temperature 100(2)
_diffrn_detector_area_resol_mean 7.9
_diffrn_measured_fraction_theta_full 1.000
_diffrn_measured_fraction_theta_max 1.000
_diffrn_measurement_device_type 'Bruker D8 QUEST area detector'
_diffrn_measurement_method '\w and \f scans'
_diffrn_radiation_type MoK\a
_diffrn_radiation_wavelength 0.71073
_diffrn_reflns_av_R_equivalents 0.0195
_diffrn_reflns_av_unetI/netI 0.0108
_diffrn_reflns_Laue_measured_fraction_full 1.000
_diffrn_reflns_Laue_measured_fraction_max 1.000
_diffrn_reflns_limit_h_max 24
_diffrn_reflns_limit_h_min -24
_diffrn_reflns_limit_k_max 8
_diffrn_reflns_limit_k_min -8
_diffrn_reflns_limit_l_max 19
_diffrn_reflns_limit_l_min -19
_diffrn_reflns_number 27699
_diffrn_reflns_point_group_measured_fraction_full 1.000
_diffrn_reflns_point_group_measured_fraction_max 1.000
_diffrn_reflns_theta_full 25.242
_diffrn_reflns_theta_max 27.521
_diffrn_reflns_theta_min 2.195
_diffrn_source 'microfocus sealed X-ray tube'
_exptl_absorpt_coefficient_mu 3.407
_exptl_absorpt_correction_T_max 0.65
_exptl_absorpt_correction_T_min 0.45
_exptl_absorpt_correction_type multi-scan
_exptl_absorpt_process_details 'SADABS V2014/5 (Bruker AXS Inc.)'
_exptl_crystal_colour colourless
_exptl_crystal_density_diffrn 1.953
_exptl_crystal_density_method 'not measured'
_exptl_crystal_description block
_exptl_crystal_F_000 1040
_exptl_crystal_size_max 0.34
_exptl_crystal_size_mid 0.24
_exptl_crystal_size_min 0.14
_refine_diff_density_max 0.555
_refine_diff_density_min -0.252
_refine_diff_density_rms 0.097
_refine_ls_extinction_coef 0.00264(11)
_refine_ls_extinction_expression Fc^*^=kFc[1+0.001xFc^2^\l^3^/sin(2\q)]^-1/4^
_refine_ls_extinction_method 'SHELXL-2014/7 (Sheldrick 2014'
_refine_ls_goodness_of_fit_ref 1.213
_refine_ls_hydrogen_treatment constr
_refine_ls_matrix_type full
_refine_ls_number_parameters 110
_refine_ls_number_reflns 2131
_refine_ls_number_restraints 0
_refine_ls_restrained_S_all 1.213
_refine_ls_R_factor_all 0.0153
_refine_ls_R_factor_gt 0.0150
_refine_ls_shift/su_max 0.001
_refine_ls_shift/su_mean 0.000
_refine_ls_structure_factor_coef Fsqd
_refine_ls_weighting_details 'w=1/[\s^2^(Fo^2^)+(0.0161P)^2^+2.8463P] where P=(Fo^2^+2Fc^2^)/3'
_refine_ls_weighting_scheme calc
_refine_ls_wR_factor_gt 0.0365
_refine_ls_wR_factor_ref 0.0367
_reflns_Friedel_coverage 0.000
_reflns_number_gt 2101
_reflns_number_total 2131
_reflns_threshold_expression 'I > 2\s(I)'
_cod_data_source_file jo7b02878_si_004.cif
_cod_data_source_block Ilie75_0m
_cod_depositor_comments 'Adding full bibliography for 4033406--4033408.cif.'
_cod_database_code 4033407
_shelx_shelxl_version_number 2014/7
_shelx_space_group_comment
; 
The symmetry employed for this shelxl refinement is uniquely defined 
by the following loop, which should always be used as a source of 
symmetry information in preference to the above space-group names. 
They are only intended as comments. 
;
_shelx_estimated_absorpt_t_min 0.390
_shelx_estimated_absorpt_t_max 0.647

loop_
_space_group_symop_operation_xyz
'x, y, z'
'-x, y, -z+1/2'
'x+1/2, y+1/2, z'
'-x+1/2, y+1/2, -z+1/2'
'-x, -y, -z'
'x, -y, z-1/2'
'-x+1/2, -y+1/2, -z'
'x+1/2, -y+1/2, z-1/2'

loop_
_atom_site_label
_atom_site_type_symbol
_atom_site_fract_x
_atom_site_fract_y
_atom_site_fract_z
_atom_site_U_iso_or_equiv
_atom_site_adp_type
_atom_site_occupancy
_atom_site_site_symmetry_order
_atom_site_calc_flag
_atom_site_refinement_flags_posn
_atom_site_refinement_flags_adp
O1 O 0.13005(6) 0.38406(18) 0.41774(8) 0.0184(2) Uani 1 1 d . .
C1 C 0.14524(8) 0.5463(2) 0.38756(10) 0.0118(3) Uani 1 1 d . .
I1 I 0.47277(2) 0.76831(2) 0.40154(2) 0.01468(6) Uani 1 1 d . .
C2 C 0.08814(9) 0.7019(3) 0.35044(11) 0.0154(3) Uani 1 1 d . .
H2A H 0.0778 0.7816 0.4014 0.019 Uiso 1 1 calc R U
H2B H 0.0433 0.6307 0.3205 0.019 Uiso 1 1 calc R U
C3 C 0.10966(8) 0.8468(3) 0.28273(11) 0.0156(3) Uani 1 1 d . .
H3A H 0.0720 0.9517 0.2645 0.019 Uiso 1 1 calc R U
H3B H 0.1141 0.7710 0.2278 0.019 Uiso 1 1 calc R U
C4 C 0.18139(8) 0.9479(2) 0.32525(11) 0.0145(3) Uani 1 1 d . .
H4A H 0.1965 1.0346 0.2795 0.017 Uiso 1 1 calc R U
H4B H 0.1752 1.0360 0.3759 0.017 Uiso 1 1 calc R U
C5 C 0.23923(9) 0.7930(2) 0.36014(10) 0.0111(3) Uani 1 1 d . .
C6 C 0.31147(8) 0.8383(2) 0.36508(10) 0.0129(3) Uani 1 1 d . .
H6 H 0.3244 0.9685 0.3469 0.016 Uiso 1 1 calc R U
C7 C 0.36468(8) 0.6947(3) 0.39629(10) 0.0123(3) Uani 1 1 d . .
C8 C 0.34743(8) 0.5019(2) 0.42359(10) 0.0132(3) Uani 1 1 d . .
H8 H 0.3841 0.4043 0.4448 0.016 Uiso 1 1 calc R U
C9 C 0.27567(8) 0.4563(2) 0.41901(10) 0.0127(3) Uani 1 1 d . .
H9 H 0.2631 0.3257 0.4372 0.015 Uiso 1 1 calc R U
C10 C 0.22141(8) 0.5994(2) 0.38809(10) 0.0103(3) Uani 1 1 d . .

loop_
_atom_site_aniso_label
_atom_site_aniso_U_11
_atom_site_aniso_U_22
_atom_site_aniso_U_33
_atom_site_aniso_U_23
_atom_site_aniso_U_13
_atom_site_aniso_U_12
O1 0.0123(5) 0.0151(5) 0.0289(6) 0.0051(5) 0.0071(5) -0.0026(4)
C1 0.0107(7) 0.0139(7) 0.0108(6) -0.0010(5) 0.0028(5) -0.0019(6)
I1 0.00952(8) 0.01793(8) 0.01693(8) -0.00220(3) 0.00371(4) -0.00595(3)
C2 0.0108(7) 0.0187(7) 0.0174(8) 0.0049(6) 0.0043(6) 0.0003(6)
C3 0.0122(7) 0.0180(8) 0.0160(7) 0.0058(6) 0.0021(6) 0.0002(6)
C4 0.0155(7) 0.0118(7) 0.0166(7) 0.0029(6) 0.0042(6) 0.0002(6)
C5 0.0131(7) 0.0113(7) 0.0094(6) -0.0014(5) 0.0031(5) -0.0015(6)
C6 0.0148(7) 0.0123(7) 0.0122(7) -0.0007(6) 0.0043(5) -0.0048(6)
C7 0.0090(7) 0.0175(7) 0.0106(7) -0.0019(6) 0.0023(5) -0.0052(6)
C8 0.0107(7) 0.0156(7) 0.0125(7) 0.0013(5) 0.0012(5) -0.0011(5)
C9 0.0129(7) 0.0129(7) 0.0123(7) 0.0025(5) 0.0026(5) -0.0032(6)
C10 0.0099(7) 0.0122(7) 0.0088(6) 0.0001(5) 0.0021(5) -0.0033(5)

loop_
_atom_type_symbol
_atom_type_description
_atom_type_scat_dispersion_real
_atom_type_scat_dispersion_imag
_atom_type_scat_source
C C 0.0033 0.0016 'International Tables Vol C Tables 4.2.6.8 and 6.1.1.4'
H H 0.0000 0.0000 'International Tables Vol C Tables 4.2.6.8 and 6.1.1.4'
O O 0.0106 0.0060 'International Tables Vol C Tables 4.2.6.8 and 6.1.1.4'
I I -0.4742 1.8119 'International Tables Vol C Tables 4.2.6.8 and 6.1.1.4'

loop_
_geom_angle_atom_site_label_1
_geom_angle_atom_site_label_2
_geom_angle_atom_site_label_3
_geom_angle
O1 C1 C10 121.03(14)
O1 C1 C2 121.44(14)
C10 C1 C2 117.52(13)
C1 C2 C3 113.29(13)
C1 C2 H2A 108.9
C3 C2 H2A 108.9
C1 C2 H2B 108.9
C3 C2 H2B 108.9
H2A C2 H2B 107.7
C2 C3 C4 109.96(13)
C2 C3 H3A 109.7
C4 C3 H3A 109.7
C2 C3 H3B 109.7
C4 C3 H3B 109.7
H3A C3 H3B 108.2
C5 C4 C3 111.51(13)
C5 C4 H4A 109.3
C3 C4 H4A 109.3
C5 C4 H4B 109.3
C3 C4 H4B 109.3
H4A C4 H4B 108.0
C6 C5 C10 118.67(14)
C6 C5 C4 120.59(14)
C10 C5 C4 120.75(14)
C7 C6 C5 120.56(14)
C7 C6 H6 119.7
C5 C6 H6 119.7
C6 C7 C8 121.14(14)
C6 C7 I1 119.33(11)
C8 C7 I1 119.52(12)
C9 C8 C7 118.50(14)
C9 C8 H8 120.7
C7 C8 H8 120.7
C8 C9 C10 121.11(14)
C8 C9 H9 119.4
C10 C9 H9 119.4
C9 C10 C5 120.02(14)
C9 C10 C1 119.23(13)
C5 C10 C1 120.73(14)

loop_
_geom_bond_atom_site_label_1
_geom_bond_atom_site_label_2
_geom_bond_distance
O1 C1 1.2227(19)
C1 C10 1.491(2)
C1 C2 1.508(2)
I1 C7 2.0997(15)
C2 C3 1.523(2)
C2 H2A 0.9900
C2 H2B 0.9900
C3 C4 1.526(2)
C3 H3A 0.9900
C3 H3B 0.9900
C4 C5 1.507(2)
C4 H4A 0.9900
C4 H4B 0.9900
C5 C6 1.394(2)
C5 C10 1.409(2)
C6 C7 1.389(2)
C6 H6 0.9500
C7 C8 1.398(2)
C8 C9 1.386(2)
C8 H8 0.9500
C9 C10 1.399(2)
C9 H9 0.9500

loop_
_geom_torsion_atom_site_label_1
_geom_torsion_atom_site_label_2
_geom_torsion_atom_site_label_3
_geom_torsion_atom_site_label_4
_geom_torsion
O1 C1 C2 C3 -155.94(15)
C10 C1 C2 C3 25.4(2)
C1 C2 C3 C4 -54.80(18)
C2 C3 C4 C5 55.25(17)
C3 C4 C5 C6 152.29(14)
C3 C4 C5 C10 -27.5(2)
C10 C5 C6 C7 0.5(2)
C4 C5 C6 C7 -179.28(14)
C5 C6 C7 C8 -0.1(2)
C5 C6 C7 I1 179.45(11)
C6 C7 C8 C9 -0.1(2)
I1 C7 C8 C9 -179.61(11)
C7 C8 C9 C10 -0.2(2)
C8 C9 C10 C5 0.6(2)
C8 C9 C10 C1 -177.74(14)
C6 C5 C10 C9 -0.7(2)
C4 C5 C10 C9 179.03(14)
C6 C5 C10 C1 177.58(13)
C4 C5 C10 C1 -2.7(2)
O1 C1 C10 C9 3.6(2)
C2 C1 C10 C9 -177.75(14)
O1 C1 C10 C5 -174.76(14)
C2 C1 C10 C5 3.9(2)
